data_4313862
loop_
_publ_author_name
'Louis S. Hegedus'
'Michael J. Sundermann'
'Peter K. Dorhout'

_publ_section_title
;
 Synthesis, Complexation, and Coordination Oligomerization of
 1,8-Pyrazine-Capped 5,12-Dioxocyclams
;
_journal_name_full 'Inorganic Chemistry'
_journal_page_first 4346
_journal_page_last 4354
_journal_paper_doi 10.1021/ic030090j
_journal_volume 42
_journal_year 2003
_chemical_formula_sum 'C34 H44 N8 O4'
_chemical_formula_weight 628.77
_chemical_name_common 'Pyrazine Capped Copper Cyclam'
_space_group_IT_number 14
_symmetry_cell_setting monoclinic
_symmetry_space_group_name_Hall '-P 2ybc'
_symmetry_space_group_name_H-M 'P 1 21/c 1'
_atom_sites_solution_hydrogens geom
_atom_sites_solution_primary direct
_atom_sites_solution_secondary difmap
_audit_creation_method SHELXL-97
_cell_angle_alpha 90.00
_cell_angle_beta 90.000(15)
_cell_angle_gamma 90.00
_cell_formula_units_Z 4
_cell_length_a 10.542(7)
_cell_length_b 13.601(9)
_cell_length_c 23.271(16)
_cell_measurement_reflns_used 5169
_cell_measurement_temperature 173(2)
_cell_measurement_theta_max 20.96
_cell_measurement_theta_min 1.09
_cell_volume 3337(4)
_computing_cell_refinement 'Bruker SMART'
_computing_data_collection 'Bruker SMART'
_computing_data_reduction 'Bruker SHELXTL'
_computing_molecular_graphics 'Bruker SHELXTL'
_computing_publication_material 'Bruker SHELXTL'
_computing_structure_refinement 'SHELXL-97 (Sheldrick, 1997)'
_computing_structure_solution 'SHELXS-97 (Sheldrick, 1990)'
_diffrn_ambient_temperature 173(2)
_diffrn_measured_fraction_theta_full 0.979
_diffrn_measured_fraction_theta_max 0.979
_diffrn_measurement_device_type 'CCD area detector'
_diffrn_measurement_method 'phi and omega scans'
_diffrn_radiation_monochromator graphite
_diffrn_radiation_source 'fine-focus sealed tube'
_diffrn_radiation_type MoK\a
_diffrn_radiation_wavelength 0.71073
_diffrn_reflns_av_R_equivalents 0.0723
_diffrn_reflns_av_sigmaI/netI 0.0962
_diffrn_reflns_limit_h_max 11
_diffrn_reflns_limit_h_min -11
_diffrn_reflns_limit_k_max 15
_diffrn_reflns_limit_k_min -15
_diffrn_reflns_limit_l_max 25
_diffrn_reflns_limit_l_min -17
_diffrn_reflns_number 15354
_diffrn_reflns_theta_full 23.48
_diffrn_reflns_theta_max 23.48
_diffrn_reflns_theta_min 1.73
_exptl_absorpt_coefficient_mu 0.085
_exptl_absorpt_correction_type SADABS
_exptl_crystal_colour yellow/oran
_exptl_crystal_density_diffrn 1.252
_exptl_crystal_density_method 'not measured'
_exptl_crystal_description cubes
_exptl_crystal_F_000 1344
_exptl_crystal_size_max 0.40
_exptl_crystal_size_mid 0.40
_exptl_crystal_size_min 0.80
_refine_diff_density_max 0.160
_refine_diff_density_min -0.150
_refine_diff_density_rms 0.038
_refine_ls_extinction_method none
_refine_ls_goodness_of_fit_ref 0.829
_refine_ls_hydrogen_treatment mixed
_refine_ls_matrix_type full
_refine_ls_number_parameters 433
_refine_ls_number_reflns 4823
_refine_ls_number_restraints 0
_refine_ls_restrained_S_all 0.829
_refine_ls_R_factor_all 0.0893
_refine_ls_R_factor_gt 0.0401
_refine_ls_shift/su_max 0.007
_refine_ls_shift/su_mean 0.001
_refine_ls_structure_factor_coef Fsqd
_refine_ls_weighting_details 'calc w=1/[\s^2^(Fo^2^)+(0.0257P)^2^+0.0000P] where P=(Fo^2^+2Fc^2^)/3'
_refine_ls_weighting_scheme calc
_refine_ls_wR_factor_gt 0.0719
_refine_ls_wR_factor_ref 0.0801
_reflns_number_gt 2668
_reflns_number_total 4823
_reflns_threshold_expression >2sigma(I)
_cod_data_source_file ic030090j_3.cif
_cod_data_source_block Complex5a
_cod_depositor_comments
;
The following automatic conversions were performed:

'_symmetry_cell_setting' value 'Monoclinic' changed to 'monoclinic'
according to the built-in table from CIF Core dictionary named
'cif_core.dic' version 2.4.1 from 2010-06-29.

Automatic conversion script
Id: cif_fix_values 1646 2011-03-28 12:23:43Z adriana 
;
_cod_database_code 4313862

loop_
_symmetry_equiv_pos_as_xyz
'x, y, z'
'-x, y+1/2, -z+1/2'
'-x, -y, -z'
'x, -y-1/2, z-1/2'

loop_
_atom_site_label
_atom_site_type_symbol
_atom_site_fract_x
_atom_site_fract_y
_atom_site_fract_z
_atom_site_U_iso_or_equiv
_atom_site_adp_type
_atom_site_occupancy
_atom_site_symmetry_multiplicity
_atom_site_calc_flag
_atom_site_refinement_flags
_atom_site_disorder_assembly
_atom_site_disorder_group
C1 C 1.2799(3) 0.3717(2) 0.12400(13) 0.0655(9) Uani 1 1 d . . .
H1 H 1.1991 0.3585 0.1077 0.079 Uiso 1 1 calc R . .
C2 C 1.3839(3) 0.37156(18) 0.08985(12) 0.0557(8) Uani 1 1 d . . .
H2 H 1.3757 0.3570 0.0501 0.067 Uiso 1 1 calc R . .
C3 C 1.5019(3) 0.39237(17) 0.11252(13) 0.0516(8) Uani 1 1 d . . .
H3 H 1.5745 0.3929 0.0884 0.062 Uiso 1 1 calc R . .
C4 C 1.5140(2) 0.41235(16) 0.17014(12) 0.0464(7) Uani 1 1 d . . .
H4 H 1.5952 0.4274 0.1856 0.056 Uiso 1 1 calc R . .
C5 C 1.4079(2) 0.41070(16) 0.20625(12) 0.0370(6) Uani 1 1 d . . .
C6 C 1.2894(2) 0.39106(19) 0.18294(13) 0.0504(8) Uani 1 1 d . . .
C7 C 1.2004(3) 0.4046(2) 0.27176(14) 0.0730(10) Uani 1 1 d . . .
H7 H 1.1286 0.4039 0.2964 0.088 Uiso 1 1 calc R . .
C8 C 1.3197(2) 0.42146(17) 0.29604(11) 0.0430(7) Uani 1 1 d . . .
C9 C 1.3267(2) 0.43180(17) 0.36018(10) 0.0522(8) Uani 1 1 d . . .
H9A H 1.4157 0.4406 0.3727 0.063 Uiso 1 1 calc R . .
H9B H 1.2767 0.4894 0.3731 0.063 Uiso 1 1 calc R . .
C10 C 1.2186(2) 0.34806(16) 0.43981(10) 0.0330(6) Uani 1 1 d . . .
C11 C 1.3112(2) 0.38190(16) 0.48489(10) 0.0455(7) Uani 1 1 d . . .
H11A H 1.3922 0.3477 0.4796 0.068 Uiso 1 1 calc R . .
H11B H 1.2773 0.3671 0.5231 0.068 Uiso 1 1 calc R . .
H11C H 1.3244 0.4530 0.4812 0.068 Uiso 1 1 calc R . .
C12 C 1.1725(2) 0.24241(17) 0.45196(12) 0.0335(6) Uani 1 1 d . . .
C13 C 1.1068(2) 0.08634(16) 0.40326(10) 0.0344(6) Uani 1 1 d . . .
C14 C 1.1003(2) 0.05939(17) 0.33982(10) 0.0509(7) Uani 1 1 d . . .
H14A H 1.0483 0.1078 0.3194 0.076 Uiso 1 1 calc R . .
H14B H 1.0623 -0.0060 0.3356 0.076 Uiso 1 1 calc R . .
H14C H 1.1861 0.0590 0.3236 0.076 Uiso 1 1 calc R . .
C15 C 1.1977(2) 0.01763(16) 0.43418(11) 0.0517(8) Uani 1 1 d . . .
H15A H 1.2817 0.0218 0.4163 0.078 Uiso 1 1 calc R . .
H15B H 1.1662 -0.0500 0.4315 0.078 Uiso 1 1 calc R . .
H15C H 1.2038 0.0368 0.4747 0.078 Uiso 1 1 calc R . .
C16 C 0.97704(19) 0.08061(16) 0.43205(10) 0.0359(6) Uani 1 1 d . . .
H16A H 0.9457 0.0121 0.4298 0.043 Uiso 1 1 calc R . .
H16B H 0.9863 0.0978 0.4732 0.043 Uiso 1 1 calc R . .
C17 C 0.7613(2) 0.13545(16) 0.43426(10) 0.0358(6) Uani 1 1 d . . .
H17A H 0.7684 0.1587 0.4744 0.043 Uiso 1 1 calc R . .
H17B H 0.7373 0.0651 0.4352 0.043 Uiso 1 1 calc R . .
C18 C 0.6577(2) 0.19317(16) 0.40407(10) 0.0326(6) Uani 1 1 d . . .
C19 C 0.53176(19) 0.17486(17) 0.43345(10) 0.0448(7) Uani 1 1 d . . .
H19A H 0.4652 0.2127 0.4141 0.067 Uiso 1 1 calc R . .
H19B H 0.5373 0.1954 0.4737 0.067 Uiso 1 1 calc R . .
H19C H 0.5113 0.1046 0.4316 0.067 Uiso 1 1 calc R . .
C20 C 0.6932(2) 0.30283(17) 0.40629(11) 0.0335(6) Uani 1 1 d . . .
C21 C 0.8025(2) 0.43949(16) 0.35397(10) 0.0338(6) Uani 1 1 d . . .
C22 C 0.6941(2) 0.51384(16) 0.36091(10) 0.0482(7) Uani 1 1 d . . .
H22A H 0.6296 0.5018 0.3314 0.072 Uiso 1 1 calc R . .
H22B H 0.7275 0.5807 0.3567 0.072 Uiso 1 1 calc R . .
H22C H 0.6560 0.5065 0.3991 0.072 Uiso 1 1 calc R . .
C23 C 0.8582(2) 0.44645(17) 0.29358(9) 0.0489(7) Uani 1 1 d . . .
H23A H 0.9230 0.3956 0.2886 0.073 Uiso 1 1 calc R . .
H23B H 0.8966 0.5114 0.2882 0.073 Uiso 1 1 calc R . .
H23C H 0.7906 0.4369 0.2652 0.073 Uiso 1 1 calc R . .
C24 C 0.9017(2) 0.45909(15) 0.39952(10) 0.0362(6) Uani 1 1 d . . .
H24A H 0.9340 0.5270 0.3949 0.043 Uiso 1 1 calc R . .
H24B H 0.8617 0.4543 0.4379 0.043 Uiso 1 1 calc R . .
C25 C 1.1000(2) 0.41328(16) 0.44107(10) 0.0344(6) Uani 1 1 d . . .
H25A H 1.0586 0.4063 0.4790 0.041 Uiso 1 1 calc R . .
H25B H 1.1264 0.4828 0.4369 0.041 Uiso 1 1 calc R . .
C26 C 0.5646(2) 0.19103(17) 0.30973(10) 0.0416(7) Uani 1 1 d . . .
H26A H 0.5387 0.2583 0.3210 0.050 Uiso 1 1 calc R . .
H26B H 0.4897 0.1474 0.3125 0.050 Uiso 1 1 calc R . .
C27 C 0.6147(2) 0.19119(16) 0.24918(11) 0.0362(6) Uani 1 1 d . . .
C28 C 0.5340(2) 0.16564(16) 0.20358(12) 0.0435(7) Uani 1 1 d . . .
H28 H 0.4490 0.1482 0.2125 0.052 Uiso 1 1 calc R . .
C29 C 0.6923(3) 0.18939(17) 0.13870(11) 0.0425(7) Uani 1 1 d . . .
C30 C 0.7740(2) 0.21543(16) 0.18369(11) 0.0397(7) Uani 1 1 d . . .
C31 C 0.9005(2) 0.23940(18) 0.17040(12) 0.0550(8) Uani 1 1 d . . .
H31 H 0.9573 0.2575 0.2002 0.066 Uiso 1 1 calc R . .
C32 C 0.9421(3) 0.23675(18) 0.11449(14) 0.0617(9) Uani 1 1 d . . .
H32 H 1.0278 0.2526 0.1060 0.074 Uiso 1 1 calc R . .
C33 C 0.8595(3) 0.21102(19) 0.07008(12) 0.0610(9) Uani 1 1 d . . .
H33 H 0.8893 0.2098 0.0316 0.073 Uiso 1 1 calc R . .
C34 C 0.7371(3) 0.18778(17) 0.08156(11) 0.0538(8) Uani 1 1 d . . .
H34 H 0.6815 0.1704 0.0511 0.065 Uiso 1 1 calc R . .
N1 N 1.1826(2) 0.3897(2) 0.21676(11) 0.0820(9) Uani 1 1 d . . .
H1A H 0.877(3) 0.128(2) 0.3678(11) 0.098 Uiso 1 1 d . . .
N2 N 1.42234(18) 0.42557(13) 0.26453(9) 0.0417(5) Uani 1 1 d . . .
H2A H 0.7669(19) 0.2956(15) 0.3295(9) 0.050 Uiso 1 1 d . . .
N3 N 1.15734(17) 0.18720(13) 0.40530(9) 0.0325(5) Uani 1 1 d . . .
H3A H 1.1764(19) 0.2144(15) 0.3709(9) 0.039 Uiso 1 1 d . . .
N4 N 1.00809(18) 0.39054(13) 0.39669(8) 0.0348(5) Uani 1 1 d . . .
H4A H 0.9796(19) 0.3298(15) 0.4032(9) 0.042 Uiso 1 1 d . . .
N5 N 0.88395(18) 0.14531(14) 0.40621(8) 0.0368(6) Uani 1 1 d . . .
N6 N 0.75225(17) 0.33871(13) 0.35982(8) 0.0316(5) Uani 1 1 d . . .
N7 N 0.73303(18) 0.21645(13) 0.23983(9) 0.0409(5) Uani 1 1 d . . .
N8 N 0.5683(2) 0.16423(14) 0.14960(9) 0.0486(6) Uani 1 1 d . . .
O1 O 1.27527(13) 0.34337(10) 0.38349(6) 0.0380(4) Uani 1 1 d . . .
O2 O 1.14858(15) 0.21598(11) 0.50131(7) 0.0470(5) Uani 1 1 d . . .
O3 O 0.66989(15) 0.35000(11) 0.45027(7) 0.0461(5) Uani 1 1 d . . .
O4 O 0.66146(14) 0.15716(10) 0.34631(7) 0.0364(4) Uani 1 1 d . . .

loop_
_atom_site_aniso_label
_atom_site_aniso_U_11
_atom_site_aniso_U_22
_atom_site_aniso_U_33
_atom_site_aniso_U_23
_atom_site_aniso_U_13
_atom_site_aniso_U_12
C1 0.053(2) 0.093(3) 0.051(2) 0.0149(18) -0.0105(18) -0.0189(17)
C2 0.064(2) 0.0520(19) 0.051(2) 0.0033(15) -0.0027(19) -0.0108(16)
C3 0.051(2) 0.0401(17) 0.063(2) 0.0012(16) 0.0162(18) -0.0048(14)
C4 0.0409(17) 0.0374(17) 0.061(2) 0.0008(15) 0.0065(17) -0.0036(13)
C5 0.0359(17) 0.0255(15) 0.0496(19) 0.0084(14) 0.0004(16) 0.0003(12)
C6 0.0351(18) 0.066(2) 0.050(2) 0.0123(16) 0.0006(17) -0.0047(14)
C7 0.0375(19) 0.123(3) 0.058(2) 0.014(2) 0.0064(19) 0.0034(18)
C8 0.0403(18) 0.0394(17) 0.049(2) 0.0064(14) 0.0017(17) -0.0012(13)
C9 0.0601(19) 0.0403(18) 0.056(2) -0.0026(15) 0.0110(16) -0.0116(14)
C10 0.0353(14) 0.0318(15) 0.0317(16) -0.0045(12) -0.0033(13) 0.0026(12)
C11 0.0396(15) 0.0451(17) 0.0518(18) -0.0137(14) -0.0155(14) 0.0080(13)
C12 0.0308(15) 0.0372(17) 0.0325(17) 0.0016(15) -0.0026(14) 0.0081(12)
C13 0.0377(15) 0.0224(15) 0.0432(17) 0.0020(13) -0.0007(14) 0.0002(12)
C14 0.0616(18) 0.0377(16) 0.0533(19) -0.0144(14) 0.0058(16) -0.0074(14)
C15 0.0395(16) 0.0342(16) 0.082(2) 0.0089(15) 0.0013(16) 0.0102(13)
C16 0.0355(15) 0.0300(15) 0.0423(16) 0.0055(13) -0.0046(13) 0.0003(12)
C17 0.0388(15) 0.0310(15) 0.0376(16) 0.0033(12) -0.0030(14) 0.0023(12)
C18 0.0356(15) 0.0314(15) 0.0309(16) -0.0008(13) -0.0032(13) 0.0011(12)
C19 0.0362(15) 0.0440(17) 0.0542(18) 0.0045(14) 0.0028(14) 0.0007(12)
C20 0.0361(15) 0.0289(16) 0.0356(17) 0.0019(14) -0.0052(14) 0.0048(12)
C21 0.0375(15) 0.0277(15) 0.0363(16) 0.0033(13) -0.0065(13) 0.0023(12)
C22 0.0498(17) 0.0312(15) 0.063(2) 0.0027(14) -0.0203(15) 0.0056(13)
C23 0.0570(17) 0.0457(17) 0.0441(18) 0.0136(14) -0.0100(15) -0.0132(14)
C24 0.0397(15) 0.0251(15) 0.0437(17) -0.0012(12) -0.0110(14) 0.0038(12)
C25 0.0315(14) 0.0309(15) 0.0408(16) -0.0032(12) -0.0074(14) 0.0022(11)
C26 0.0391(16) 0.0424(17) 0.0432(18) -0.0023(14) -0.0103(15) -0.0041(13)
C27 0.0475(17) 0.0231(15) 0.0380(17) -0.0035(13) -0.0119(15) -0.0017(13)
C28 0.0513(18) 0.0325(16) 0.0466(19) -0.0019(15) -0.0088(16) -0.0051(13)
C29 0.063(2) 0.0251(16) 0.0392(19) -0.0018(13) -0.0059(17) 0.0023(14)
C30 0.0507(18) 0.0310(16) 0.0374(18) -0.0036(13) -0.0029(16) 0.0001(13)
C31 0.057(2) 0.055(2) 0.053(2) -0.0063(16) 0.0050(17) -0.0039(15)
C32 0.070(2) 0.048(2) 0.067(2) -0.0028(18) 0.015(2) 0.0005(16)
C33 0.102(3) 0.0366(18) 0.044(2) 0.0041(15) 0.009(2) 0.0159(18)
C34 0.083(2) 0.0370(18) 0.041(2) -0.0008(14) -0.0035(18) 0.0045(16)
N1 0.0414(16) 0.150(3) 0.0549(18) 0.0159(18) -0.0042(16) -0.0100(15)
N2 0.0425(14) 0.0308(13) 0.0516(16) 0.0005(11) 0.0010(13) -0.0067(10)
N3 0.0410(12) 0.0273(13) 0.0292(13) -0.0003(11) -0.0003(11) 0.0006(10)
N4 0.0359(12) 0.0270(12) 0.0415(14) -0.0029(11) -0.0120(11) 0.0025(10)
N5 0.0305(12) 0.0381(13) 0.0419(14) 0.0109(11) -0.0012(12) 0.0052(10)
N6 0.0389(12) 0.0249(13) 0.0309(13) -0.0007(10) -0.0032(11) 0.0008(10)
N7 0.0410(14) 0.0406(13) 0.0412(15) -0.0060(11) -0.0074(12) -0.0026(10)
N8 0.0638(17) 0.0376(14) 0.0444(16) -0.0034(12) -0.0147(13) -0.0041(11)
O1 0.0423(10) 0.0292(10) 0.0425(11) -0.0009(8) 0.0042(9) -0.0052(8)
O2 0.0605(12) 0.0478(12) 0.0327(11) 0.0043(9) -0.0049(9) -0.0003(9)
O3 0.0655(12) 0.0377(11) 0.0351(11) -0.0056(9) 0.0019(10) 0.0032(9)
O4 0.0380(10) 0.0339(10) 0.0373(11) -0.0029(8) -0.0112(9) 0.0046(8)

loop_
_atom_type_symbol
_atom_type_description
_atom_type_scat_dispersion_real
_atom_type_scat_dispersion_imag
_atom_type_scat_source
C C 0.0033 0.0016 'International Tables Vol C Tables 4.2.6.8 and 6.1.1.4'
H H 0.0000 0.0000 'International Tables Vol C Tables 4.2.6.8 and 6.1.1.4'
N N 0.0061 0.0033 'International Tables Vol C Tables 4.2.6.8 and 6.1.1.4'
O O 0.0106 0.0060 'International Tables Vol C Tables 4.2.6.8 and 6.1.1.4'

loop_
_geom_angle_atom_site_label_1
_geom_angle_atom_site_label_2
_geom_angle_atom_site_label_3
_geom_angle
_geom_angle_site_symmetry_1
_geom_angle_site_symmetry_3
_geom_angle_publ_flag
C2 C1 C6 121.2(3) . . ?
C1 C2 C3 120.3(3) . . ?
C4 C3 C2 119.8(2) . . ?
C3 C4 C5 120.5(3) . . ?
N2 C5 C6 120.8(2) . . ?
N2 C5 C4 120.0(2) . . ?
C6 C5 C4 119.2(3) . . ?
N1 C6 C5 121.1(3) . . ?
N1 C6 C1 120.0(3) . . ?
C5 C6 C1 118.9(3) . . ?
N1 C7 C8 123.3(3) . . ?
N2 C8 C7 121.6(3) . . ?
N2 C8 C9 120.9(2) . . ?
C7 C8 C9 117.5(2) . . ?
O1 C9 C8 106.31(19) . . ?
O1 C10 C11 112.20(18) . . ?
O1 C10 C25 112.40(18) . . ?
C11 C10 C25 109.80(18) . . ?
O1 C10 C12 104.82(18) . . ?
C11 C10 C12 111.18(19) . . ?
C25 C10 C12 106.18(18) . . ?
O2 C12 N3 125.0(2) . . ?
O2 C12 C10 120.5(2) . . ?
N3 C12 C10 114.5(2) . . ?
N3 C13 C15 109.25(19) . . ?
N3 C13 C14 105.77(18) . . ?
C15 C13 C14 109.9(2) . . ?
N3 C13 C16 110.97(18) . . ?
C15 C13 C16 109.05(19) . . ?
C14 C13 C16 111.9(2) . . ?
N5 C16 C13 113.23(18) . . ?
N5 C17 C18 112.60(18) . . ?
O4 C18 C19 113.09(19) . . ?
O4 C18 C17 103.76(18) . . ?
C19 C18 C17 109.68(18) . . ?
O4 C18 C20 110.89(18) . . ?
C19 C18 C20 110.96(18) . . ?
C17 C18 C20 108.10(19) . . ?
O3 C20 N6 125.0(2) . . ?
O3 C20 C18 118.9(2) . . ?
N6 C20 C18 116.0(2) . . ?
N6 C21 C24 110.33(18) . . ?
N6 C21 C23 106.29(18) . . ?
C24 C21 C23 111.64(19) . . ?
N6 C21 C22 109.56(18) . . ?
C24 C21 C22 108.97(18) . . ?
C23 C21 C22 110.02(19) . . ?
N4 C24 C21 112.76(18) . . ?
N4 C25 C10 114.07(18) . . ?
O4 C26 C27 108.22(19) . . ?
N7 C27 C28 121.0(2) . . ?
N7 C27 C26 119.3(2) . . ?
C28 C27 C26 119.7(2) . . ?
N8 C28 C27 124.2(2) . . ?
N8 C29 C30 120.6(2) . . ?
N8 C29 C34 119.3(3) . . ?
C30 C29 C34 120.1(3) . . ?
N7 C30 C29 121.3(2) . . ?
N7 C30 C31 120.2(3) . . ?
C29 C30 C31 118.5(3) . . ?
C32 C31 C30 120.3(3) . . ?
C31 C32 C33 120.6(3) . . ?
C34 C33 C32 120.4(3) . . ?
C33 C34 C29 120.1(3) . . ?
C7 N1 C6 116.1(3) . . ?
C8 N2 C5 117.0(2) . . ?
C12 N3 C13 126.6(2) . . ?
C25 N4 C24 110.19(17) . . ?
C16 N5 C17 111.10(17) . . ?
C20 N6 C21 125.41(19) . . ?
C27 N7 C30 116.9(2) . . ?
C28 N8 C29 115.9(2) . . ?
C9 O1 C10 117.78(17) . . ?
C26 O4 C18 115.86(17) . . ?

loop_
_geom_bond_atom_site_label_1
_geom_bond_atom_site_label_2
_geom_bond_distance
_geom_bond_site_symmetry_2
_geom_bond_publ_flag
C1 C2 1.354(3) . ?
C1 C6 1.400(3) . ?
C2 C3 1.381(3) . ?
C3 C4 1.374(3) . ?
C4 C5 1.400(3) . ?
C5 N2 1.380(3) . ?
C5 C6 1.388(3) . ?
C6 N1 1.373(3) . ?
C7 N1 1.310(3) . ?
C7 C8 1.398(3) . ?
C8 N2 1.308(3) . ?
C8 C9 1.501(3) . ?
C9 O1 1.426(3) . ?
C10 O1 1.442(2) . ?
C10 C11 1.505(3) . ?
C10 C25 1.533(3) . ?
C10 C12 1.543(3) . ?
C12 O2 1.230(3) . ?
C12 N3 1.330(3) . ?
C13 N3 1.472(3) . ?
C13 C15 1.520(3) . ?
C13 C14 1.523(3) . ?
C13 C16 1.526(3) . ?
C16 N5 1.449(3) . ?
C17 N5 1.455(3) . ?
C17 C18 1.517(3) . ?
C18 O4 1.431(3) . ?
C18 C19 1.514(3) . ?
C18 C20 1.539(3) . ?
C20 O3 1.233(2) . ?
C20 N6 1.340(3) . ?
C21 N6 1.476(3) . ?
C21 C24 1.513(3) . ?
C21 C23 1.526(3) . ?
C21 C22 1.535(3) . ?
C24 N4 1.460(3) . ?
C25 N4 1.449(3) . ?
C26 O4 1.407(2) . ?
C26 C27 1.505(3) . ?
C27 N7 1.312(3) . ?
C27 C28 1.403(3) . ?
C28 N8 1.307(3) . ?
C29 N8 1.374(3) . ?
C29 C30 1.401(3) . ?
C29 C34 1.412(3) . ?
C30 N7 1.376(3) . ?
C30 C31 1.407(3) . ?
C31 C32 1.374(3) . ?
C32 C33 1.396(4) . ?
C33 C34 1.355(3) . ?

loop_
_cod_related_entry_id
_cod_related_entry_database
_cod_related_entry_code
1 ChemSpider 4411106
